data_4314585
loop_
_publ_author_name
'Rosario M. P. Colodrero'
'Pascual Olivera-Pastor'
'Aurelio Cabeza'
'Maria Papadaki'
'Konstantinos D. Demadis'
'Miguel A. G. Aranda'

_publ_contact_author_address
;Crystal Engineering, Growth and Design Laboratory

Department of Chemistry

University of Crete,

PO BOX  2208

GR-71003 Voutes Campus

Heraklion, Crete

Greece

;
_publ_contact_author_email demadis@chemistry.uoc.gr
_publ_contact_author_fax '30 2810 545001'
_publ_contact_author_name 'Konstantinos D. Demadis'
_publ_contact_author_phone '30 2810 545051'
_publ_section_title
;
 Structural Mapping and Framework Interconversions in 1D, 2D, and 3D
 Divalent Metal R,S-Hydroxyphosphonoacetate Hybrids
;
_journal_name_full 'Inorganic Chemistry'
_journal_page_first 761
_journal_page_last 768
_journal_paper_doi 10.1021/ic902048b
_journal_volume 49
_journal_year 2010
_chemical_formula_sum 'C2 H7 O8 P Zn'
_chemical_formula_weight 255.44
_space_group_IT_number 61
_symmetry_cell_setting orthorhombic
_symmetry_space_group_name_Hall '-P 2ac 2ab'
_symmetry_space_group_name_H-M 'P b c a'
_audit_author_name A.Cabeza
_audit_creation_date 2009-06-04T08:22
_audit_creation_method 'from EXP file using GSAS2CIF'
_audit_update_record
; 2009-06-04T08:22  Initial CIF as created by GSAS2CIF

;
_cell_angle_alpha 90.0
_cell_angle_beta 90.0
_cell_angle_gamma 90.0
_cell_formula_units_Z 8
_cell_length_a 8.74511(16)
_cell_length_b 9.83590(18)
_cell_length_c 16.8469(4)
_cell_volume 1449.10(5)
_computing_structure_refinement GSAS
_diffrn_radiation_probe x-ray
_diffrn_radiation_wavelength 1.5406
_exptl_absorpt_correction_T_max 1.00000
_exptl_absorpt_correction_T_min 1.00000
_exptl_absorpt_process_details
;   GSAS Absorption/surface roughness correction: function number 0

 No correction is applied.

;
_pd_block_id 2009-06-04T08:22|Zn(HO3PCHOHCOO)2H20|A.Cabeza|X'PERT
_pd_calc_method 'Rietveld Refinement'
_pd_meas_2theta_range_inc 0.017
_pd_meas_2theta_range_max 99.9834
_pd_meas_2theta_range_min 5.0214
_pd_phase_name Zn(HO3PCHOHCOO)2H20
_pd_proc_2theta_range_inc 0.017
_pd_proc_2theta_range_max 99.98344
_pd_proc_2theta_range_min 5.02144
_pd_proc_info_datetime 2009-06-04T08:22:38
_pd_proc_ls_background_function
;   GSAS Background function number 7 with 10 terms.

 Linear interpolation

      1:    1233.75     2:    1227.54     3:    855.557     4:    519.159

      5:    448.910     6:    414.231     7:    401.570     8:    350.906

      9:    316.819    10:    321.825

;
_pd_proc_ls_peak_cutoff 0.00500
_pd_proc_ls_pref_orient_corr
;   March-Dollase

 AXIS  1 Ratio=   1.32019  h= 0.000  k= 0.000  l= 1.000

 Prefered orientation correction range: Min=   0.43459, Max=   1.51692

;
_pd_proc_ls_profile_function
;

 CW Profile function number 3 with  19 terms

 Pseudovoigt profile coefficients as parameterized in

 P. Thompson, D.E. Cox & J.B. Hastings (1987). J. Appl. Cryst.,20,79-83.

 Asymmetry correction of L.W. Finger, D.E. Cox & A. P. Jephcoat (1994).

 J. Appl. Cryst.,27,892-900.








 Peak tails are ignored  where the intensity is below 0.0050 times the peak

   Aniso. broadening axis   0.0   0.0   1.0

;
_pd_proc_ls_prof_R_factor 0.0614
_pd_proc_ls_prof_wR_expected 0.0316
_pd_proc_ls_prof_wR_factor 0.0848
_refine_ls_goodness_of_fit_all 2.72
_refine_ls_matrix_type full
_refine_ls_number_parameters 57
_refine_ls_number_restraints 19
_refine_ls_R_Fsqd_factor 0.07599
_refine_ls_shift/su_max 0.04
_refine_ls_shift/su_mean 0.00
_reflns_d_resolution_high 1.006
_reflns_d_resolution_low 6.093
_reflns_limit_h_max 8
_reflns_limit_h_min 0
_reflns_limit_k_max 9
_reflns_limit_k_min 0
_reflns_limit_l_max 16
_reflns_limit_l_min 0
_reflns_number_total 742
_cod_data_source_file ic902048b_si_002_6.cif
_cod_data_source_block zn-hpaa-2-0-1d
_cod_depositor_comments
;
The following automatic conversions were performed:

'_geom_angle_publ_flag' value 'N' changed to 'n' according to the
built-in table from CIF Core dictionary named 'cif_core.dic' version
2.4.1 from 2010-06-29 (31 time).

'_geom_bond_publ_flag' value 'N'
changed to 'n' according to the built-in table from CIF Core
dictionary named 'cif_core.dic' version 2.4.1 from 2010-06-29 (28
times).

Automatic conversion script
Id: cif_fix_values 1646 2011-03-28 12:23:43Z adriana 
;
_cod_original_cell_volume 1449.10(6)
_cod_original_formula_sum 'C2 O8 H7 P Zn'
_cod_database_code 4314585

loop_
_symmetry_equiv_pos_site_id
_symmetry_equiv_pos_as_xyz
1 +x,+y,+z
2 -x+1/2,+y+1/2,+z
3 +x,-y+1/2,+z+1/2
4 -x+1/2,-y,+z+1/2
-1 -x,-y,-z
-2 +x+1/2,-y+1/2,-z
-3 -x,+y+1/2,-z+1/2
-4 +x+1/2,+y,-z+1/2

loop_
_atom_site_type_symbol
_atom_site_label
_atom_site_fract_x
_atom_site_fract_y
_atom_site_fract_z
_atom_site_occupancy
_atom_site_thermal_displace_type
_atom_site_U_iso_or_equiv
_atom_site_symmetry_multiplicity
Zn Zn 0.12792(24) -0.00326(22) 0.36811(16) 1.0 Uiso 0.0152(7) 8
P P -0.1992(4) 0.13408(35) 0.35951(34) 1.0 Uiso 0.0114(14) 8
O O1 0.2188(9) 0.1540(8) 0.2938(5) 1.0 Uiso 0.0103(12) 8
O O2 0.3185(9) -0.0953(8) 0.3189(5) 1.0 Uiso 0.0103(12) 8
O O3 0.0011(9) -0.0788(9) 0.2716(6) 1.0 Uiso 0.0103(12) 8
O O4 -0.2713(9) 0.2753(6) 0.3719(7) 1.0 Uiso 0.0103(12) 8
O O5 -0.3190(6) 0.0207(7) 0.3772(6) 1.0 Uiso 0.0103(12) 8
O O6 -0.0532(8) 0.1107(8) 0.4058(5) 1.0 Uiso 0.0103(12) 8
O Ow1 0.2634(10) 0.0823(9) 0.4534(7) 1.0 Uiso 0.0103(12) 8
O Ow2 0.0564(9) -0.1810(9) 0.4335(8) 1.0 Uiso 0.0103(12) 8
C C1 -0.1582(9) 0.1165(8) 0.2540(4) 1.0 Uiso 0.0103(12) 8
C C2 0.1143(14) 0.4704(9) 0.2639(8) 1.0 Uiso 0.0103(12) 8

loop_
_atom_type_symbol
_atom_type_number_in_cell
_atom_type_scat_dispersion_real
_atom_type_scat_dispersion_imag
_atom_type_scat_Cromer_Mann_a1
_atom_type_scat_Cromer_Mann_a2
_atom_type_scat_Cromer_Mann_a3
_atom_type_scat_Cromer_Mann_a4
_atom_type_scat_Cromer_Mann_b1
_atom_type_scat_Cromer_Mann_b2
_atom_type_scat_Cromer_Mann_b3
_atom_type_scat_Cromer_Mann_b4
_atom_type_scat_Cromer_Mann_c
_atom_type_scat_source
Zn 8.0 0.000 0.000 14.0743 3.26550 7.03180 0.23330 5.16520 10.3163 2.41000 58.7097 1.30410 International_Tables_Vol_C
O 64.0 0.000 0.000 3.04850 13.2771 2.28680 5.70110 1.54630 0.32390 0.86700 32.9089 0.25080 International_Tables_Vol_C
P 8.0 0.000 0.000 6.43450 1.90670 4.17910 27.1570 1.78000 0.52600 1.49080 68.1645 1.11490 International_Tables_Vol_C
C 16.0 0.000 0.000 2.31000 20.8439 1.02000 10.2075 1.58860 0.56870 0.86500 51.6512 0.21560 International_Tables_Vol_C

loop_
_geom_angle_atom_site_label_1
_geom_angle_atom_site_label_2
_geom_angle_atom_site_label_3
_geom_angle
_geom_angle_site_symmetry_1
_geom_angle_site_symmetry_2
_geom_angle_site_symmetry_3
_geom_angle_publ_flag
O1 Zn O2 77.50(28) 1_555 . 1_555 n
O1 Zn O3 90.0(4) 1_555 . 1_555 n
O1 Zn O6 94.18(33) 1_555 . 1_555 n
O1 Zn Ow1 84.2(4) 1_555 . 1_555 n
O1 Zn Ow2 171.9(4) 1_555 . 1_555 n
O2 Zn O3 87.7(4) 1_555 . 1_555 n
O2 Zn O6 171.63(33) 1_555 . 1_555 n
O2 Zn Ow1 89.71(35) 1_555 . 1_555 n
O2 Zn Ow2 94.78(32) 1_555 . 1_555 n
O3 Zn O6 91.48(32) 1_555 . 1_555 n
O3 Zn Ow1 174.0(5) 1_555 . 1_555 n
O3 Zn Ow2 87.4(4) 1_555 . 1_555 n
O6 Zn Ow1 90.25(35) 1_555 . 1_555 n
O6 Zn Ow2 93.51(33) 1_555 . 1_555 n
Ow1 Zn Ow2 98.2(5) 1_555 . 1_555 n
O4 P O5 110.1(4) 1_555 . 1_555 n
O4 P O6 114.3(5) 1_555 . 1_555 n
O4 P C1 107.4(5) 1_555 . 1_555 n
O5 P O6 111.1(5) 1_555 . 1_555 n
O5 P C1 104.6(4) 1_555 . 1_555 n
O6 P C1 108.8(5) 1_555 . 1_555 n
Zn O1 C1 115.7(5) 1_555 . -4_656 n
Zn O2 C2 116.2(6) 1_555 . 2_545 n
Zn O3 C2 130.4(7) 1_555 . -3_556 n
Zn O6 P 125.2(6) 1_555 . 1_555 n
P C1 O1 112.8(6) 1_555 . -4_455 n
P C1 C2 109.5(7) 1_555 . -3_556 n
O1 C1 C2 109.3(6) -4_556 . -3_556 n
O2 C2 O3 121.1(7) 2_555 . -3_566 n
O2 C2 C1 120.6(6) 2_555 . -3_566 n
O3 C2 C1 117.9(7) -3_566 . -3_566 n

loop_
_geom_bond_atom_site_label_1
_geom_bond_atom_site_label_2
_geom_bond_distance
_geom_bond_site_symmetry_1
_geom_bond_site_symmetry_2
_geom_bond_publ_flag
Zn O1 2.142(9) . 1_555 n
Zn O2 2.069(8) . 1_555 n
Zn O3 2.104(8) . 1_555 n
Zn O6 2.042(8) . 1_555 n
Zn Ow1 2.044(11) . 1_555 n
Zn Ow2 2.158(10) . 1_555 n
P O4 1.539(5) . 1_555 n
P O5 1.559(5) . 1_555 n
P O6 1.514(5) . 1_555 n
P C1 1.821(5) . 1_555 n
O1 Zn 2.142(9) . 1_555 n
O1 C1 1.394(5) . -4_555 n
O2 Zn 2.069(8) . 1_555 n
O2 C2 1.274(5) . 2_545 n
O3 Zn 2.104(8) . 1_555 n
O3 C2 1.270(5) . -3_545 n
O4 P 1.539(5) . 1_555 n
O5 P 1.559(5) . 1_555 n
O6 Zn 2.042(8) . 1_555 n
O6 P 1.514(5) . 1_555 n
Ow1 Zn 2.044(11) . 1_555 n
Ow2 Zn 2.158(10) . 1_555 n
C1 P 1.821(5) . 1_555 n
C1 O1 1.394(5) . -4_455 n
C1 C2 1.518(5) . -3_545 n
C2 O2 1.274(5) . 2_555 n
C2 O3 1.270(5) . -3_555 n
C2 C1 1.518(5) . -3_555 n
